data_7025782
loop_
_publ_author_name
'Waddell, Paul G.'
'Slawin, Alexandra M. Z.'
'Woollins, J. Derek'

_publ_section_title
;
 Correlating Pt-P bond lengths and Pt-P coupling constants.
;
_journal_issue 37
_journal_name_full 'Dalton transactions (Cambridge, England : 2003)'
_journal_page_first 8620
_journal_page_last 8625
_journal_paper_doi 10.1039/c003256e
_journal_volume 39
_journal_year 2010
_chemical_formula_moiety 'C6 H18 I2 O6 P2 Pt '
_chemical_formula_sum 'C6 H18 I2 O6 P2 Pt'
_chemical_formula_weight 697.05
_space_group_IT_number 14
_symmetry_cell_setting monoclinic
_symmetry_Int_Tables_number 14
_symmetry_space_group_name_Hall '-P 2yn'
_symmetry_space_group_name_H-M 'P 1 21/n 1'
_cell_angle_alpha 90.0000
_cell_angle_beta 98.251(7)
_cell_angle_gamma 90.0000
_cell_formula_units_Z 4
_cell_length_a 9.0554(4)
_cell_length_b 14.7571(7)
_cell_length_c 12.8733(9)
_cell_measurement_reflns_used 16198
_cell_measurement_temperature 125.1
_cell_measurement_theta_max 27.5
_cell_measurement_theta_min 3.2
_cell_volume 1702.47(17)
_computing_cell_refinement PROCESS-AUTO
_computing_data_collection PROCESS-AUTO
_computing_data_reduction CrystalStructure
_computing_publication_material 'CrystalStructure 3.8'
_computing_structure_refinement SHELXL
_computing_structure_solution SHELXS97
_diffrn_ambient_temperature 125.1
_diffrn_detector_area_resol_mean 6.85
_diffrn_measured_fraction_theta_full 0.998
_diffrn_measured_fraction_theta_max 0.998
_diffrn_measurement_device_type 'Rigaku SCXmini'
_diffrn_measurement_method \w
_diffrn_radiation_type 'Mo K\a'
_diffrn_radiation_wavelength 0.71075
_diffrn_reflns_av_R_equivalents 0.051
_diffrn_reflns_limit_h_max 10
_diffrn_reflns_limit_h_min -10
_diffrn_reflns_limit_k_max 17
_diffrn_reflns_limit_k_min -17
_diffrn_reflns_limit_l_max 15
_diffrn_reflns_limit_l_min -15
_diffrn_reflns_number 14469
_diffrn_reflns_theta_full 25.00
_diffrn_reflns_theta_max 25.00
_exptl_absorpt_coefficient_mu 12.035
_exptl_absorpt_correction_T_max 0.5837
_exptl_absorpt_correction_T_min 0.2200
_exptl_absorpt_correction_type multi-scan
_exptl_absorpt_process_details CrystalClear
_exptl_crystal_colour Yellow
_exptl_crystal_density_diffrn 2.719
_exptl_crystal_density_method 'not measured'
_exptl_crystal_description Prism
_exptl_crystal_F_000 1264.00
_exptl_crystal_size_max 0.18
_exptl_crystal_size_mid 0.10
_exptl_crystal_size_min 0.05
_refine_diff_density_max 0.76
_refine_diff_density_min -0.93
_refine_ls_extinction_method none
_refine_ls_goodness_of_fit_ref 1.155
_refine_ls_hydrogen_treatment refall
_refine_ls_number_parameters 161
_refine_ls_number_reflns 2993
_refine_ls_R_factor_gt 0.0276
_refine_ls_shift/su_max 0.0020
_refine_ls_structure_factor_coef Fsqd
_refine_ls_weighting_details 'w = 1/[\s^2^(Fo^2^)+(0.0115P)^2^+3.4563P] where P=(Fo^2^+2Fc^2^)/3'
_refine_ls_weighting_scheme calc
_refine_ls_wR_factor_ref 0.0472
_reflns_number_gt 2716
_reflns_number_total 2993
_reflns_threshold_expression F^2^>2.0\s(F^2^)
_cod_data_source_file c003256e.txt
_cod_data_source_block '_User-defined9'
_cod_original_cell_volume 1702.46(16)
_cod_original_formula_sum 'C6 H18 I2 O6 P2 Pt '
_cod_database_code 7025782

loop_
_symmetry_equiv_pos_site_id
_symmetry_equiv_pos_as_xyz
1 +X,+Y,+Z
2 1/2-X,1/2+Y,1/2-Z
3 -X,-Y,-Z
4 1/2+X,1/2-Y,1/2+Z

loop_
_atom_site_label
_atom_site_type_symbol
_atom_site_fract_x
_atom_site_fract_y
_atom_site_fract_z
_atom_site_U_iso_or_equiv
_atom_site_adp_type
_atom_site_occupancy
_atom_site_symmetry_multiplicity
_atom_site_calc_flag
_atom_site_refinement_flags
Pt(1) Pt 1.04665(2) 0.371888(15) 0.688953(17) 0.01406(6) Uani 1.00 1 d .
I(1) I 0.92624(4) 0.46430(3) 0.83302(3) 0.02203(10) Uani 1.00 1 d .
I(2) I 1.28422(4) 0.47926(3) 0.72307(3) 0.02753(11) Uani 1.00 1 d .
P(1) P 0.83333(16) 0.29639(10) 0.65211(12) 0.0180(3) Uani 1.00 1 d .
P(2) P 1.16667(17) 0.28890(11) 0.58344(12) 0.0210(3) Uani 1.00 1 d .
O(1) O 0.8179(4) 0.2544(2) 0.5381(3) 0.0243(9) Uani 1.00 1 d .
O(2) O 0.8005(4) 0.2192(2) 0.7302(3) 0.0255(9) Uani 1.00 1 d .
O(3) O 0.6826(4) 0.3496(2) 0.6540(3) 0.0219(9) Uani 1.00 1 d .
O(4) O 1.1050(4) 0.1892(2) 0.5757(3) 0.0271(10) Uani 1.00 1 d .
O(5) O 1.1669(5) 0.3258(3) 0.4688(3) 0.0461(13) Uani 1.00 1 d .
O(6) O 1.3405(4) 0.2779(2) 0.6118(3) 0.0289(10) Uani 1.00 1 d .
C(1) C 0.6945(7) 0.1931(4) 0.5003(5) 0.0331(16) Uani 1.00 1 d .
C(2) C 0.9137(7) 0.1618(4) 0.7834(5) 0.0346(16) Uani 1.00 1 d .
C(3) C 0.6440(6) 0.4226(4) 0.5798(5) 0.0300(15) Uani 1.00 1 d .
C(4) C 1.1578(8) 0.1231(4) 0.5053(5) 0.0460(19) Uani 1.00 1 d .
C(5) C 1.3981(6) 0.2343(4) 0.7103(5) 0.0323(16) Uani 1.00 1 d .
C(6) C 1.0548(7) 0.3844(4) 0.4188(4) 0.0328(16) Uani 1.00 1 d .
H(1) H 0.7042 0.1372 0.5420 0.040 Uiso 1.00 1 c R
H(2) H 0.6974 0.1784 0.4264 0.040 Uiso 1.00 1 c R
H(3) H 0.5995 0.2226 0.5073 0.040 Uiso 1.00 1 c R
H(4) H 0.9151 0.1044 0.7453 0.042 Uiso 1.00 1 c R
H(5) H 0.8927 0.1500 0.8548 0.042 Uiso 1.00 1 c R
H(6) H 1.0109 0.1917 0.7867 0.042 Uiso 1.00 1 c R
H(7) H 0.7097 0.4745 0.5992 0.036 Uiso 1.00 1 c R
H(8) H 0.5401 0.4406 0.5809 0.036 Uiso 1.00 1 c R
H(9) H 0.6561 0.4021 0.5091 0.036 Uiso 1.00 1 c R
H(10) H 1.1556 0.1500 0.4355 0.055 Uiso 1.00 1 c R
H(11) H 1.0931 0.0696 0.5003 0.055 Uiso 1.00 1 c R
H(12) H 1.2602 0.1053 0.5327 0.055 Uiso 1.00 1 c R
H(13) H 1.3598 0.2655 0.7681 0.039 Uiso 1.00 1 c R
H(14) H 1.5073 0.2370 0.7210 0.039 Uiso 1.00 1 c R
H(15) H 1.3660 0.1708 0.7083 0.039 Uiso 1.00 1 c R
H(16) H 0.9574 0.3546 0.4145 0.039 Uiso 1.00 1 c R
H(17) H 1.0754 0.3986 0.3479 0.039 Uiso 1.00 1 c R
H(18) H 1.0539 0.4405 0.4594 0.039 Uiso 1.00 1 c R

loop_
_atom_site_aniso_label
_atom_site_aniso_U_11
_atom_site_aniso_U_22
_atom_site_aniso_U_33
_atom_site_aniso_U_12
_atom_site_aniso_U_13
_atom_site_aniso_U_23
Pt(1) 0.01034(11) 0.01605(12) 0.01591(12) 0.00070(10) 0.00231(8) 0.00112(9)
I(1) 0.0249(2) 0.0230(2) 0.0197(2) 0.00199(18) 0.00823(16) -0.00137(16)
I(2) 0.0167(2) 0.0280(2) 0.0379(2) -0.00691(18) 0.00391(18) -0.00312(18)
P(1) 0.0121(7) 0.0193(8) 0.0230(8) -0.0002(6) 0.0036(6) 0.0019(6)
P(2) 0.0179(8) 0.0257(8) 0.0206(8) 0.0083(7) 0.0073(6) 0.0024(6)
O(1) 0.015(2) 0.030(2) 0.027(2) -0.0044(18) 0.0008(17) -0.0069(18)
O(2) 0.016(2) 0.024(2) 0.037(2) -0.0006(19) 0.0037(18) 0.0130(19)
O(3) 0.011(2) 0.023(2) 0.032(2) 0.0013(17) 0.0028(17) 0.0052(18)
O(4) 0.020(2) 0.023(2) 0.038(2) 0.0060(19) 0.0044(19) -0.0094(19)
O(5) 0.061(3) 0.052(3) 0.029(2) 0.035(2) 0.021(2) 0.014(2)
O(6) 0.020(2) 0.029(2) 0.041(2) 0.009(2) 0.0158(19) 0.008(2)
C(1) 0.032(3) 0.031(3) 0.034(4) -0.013(3) -0.004(3) -0.007(3)
C(2) 0.029(3) 0.033(3) 0.041(4) 0.002(3) 0.002(3) 0.016(3)
C(3) 0.020(3) 0.027(3) 0.043(4) 0.012(2) 0.003(2) 0.014(3)
C(4) 0.062(5) 0.036(4) 0.042(4) 0.009(4) 0.015(3) -0.015(3)
C(5) 0.015(3) 0.032(3) 0.048(4) 0.003(3) 0.000(3) 0.014(3)
C(6) 0.041(4) 0.037(4) 0.019(3) 0.000(3) -0.001(2) 0.006(2)

loop_
_atom_type_symbol
_atom_type_description
_atom_type_scat_dispersion_real
_atom_type_scat_dispersion_imag
_atom_type_scat_source
Pt Pt -1.703 8.390
;
International Tables for Crystallography
(1992, Vol. C, Tables 4.2.6.8 and 6.1.1.4)
;
I I -0.474 1.812
;
International Tables for Crystallography
(1992, Vol. C, Tables 4.2.6.8 and 6.1.1.4)
;
P P 0.102 0.094
;
International Tables for Crystallography
(1992, Vol. C, Tables 4.2.6.8 and 6.1.1.4)
;
O O 0.011 0.006
;
International Tables for Crystallography
(1992, Vol. C, Tables 4.2.6.8 and 6.1.1.4)
;
C C 0.003 0.002
;
International Tables for Crystallography
(1992, Vol. C, Tables 4.2.6.8 and 6.1.1.4)
;
H H 0.000 0.000
;
International Tables for Crystallography
(1992, Vol. C, Table 6.1.1.4)
;

loop_
_geom_angle_atom_site_label_1
_geom_angle_atom_site_label_2
_geom_angle_atom_site_label_3
_geom_angle
_geom_angle_publ_flag
I(1) Pt(1) I(2) 88.979(13) yes
I(1) Pt(1) P(1) 88.57(4) yes
I(1) Pt(1) P(2) 173.42(3) yes
I(2) Pt(1) P(1) 173.20(3) yes
I(2) Pt(1) P(2) 88.53(4) yes
P(1) Pt(1) P(2) 94.56(5) yes
Pt(1) P(1) O(1) 110.69(16) yes
Pt(1) P(1) O(2) 117.67(15) yes
Pt(1) P(1) O(3) 118.36(15) yes
O(1) P(1) O(2) 108.0(2) yes
O(1) P(1) O(3) 104.4(2) yes
O(2) P(1) O(3) 96.2(2) yes
Pt(1) P(2) O(4) 110.70(17) yes
Pt(1) P(2) O(5) 116.6(2) yes
Pt(1) P(2) O(6) 118.40(17) yes
O(4) P(2) O(5) 108.3(2) yes
O(4) P(2) O(6) 104.7(2) yes
O(5) P(2) O(6) 96.7(2) yes
P(1) O(1) C(1) 120.8(3) yes
P(1) O(2) C(2) 123.2(3) yes
P(1) O(3) C(3) 119.2(3) yes
P(2) O(4) C(4) 121.3(4) yes
P(2) O(5) C(6) 122.7(4) yes
P(2) O(6) C(5) 118.1(3) yes
O(1) C(1) H(1) 109.5 no
O(1) C(1) H(2) 109.5 no
O(1) C(1) H(3) 109.5 no
H(1) C(1) H(2) 109.5 no
H(1) C(1) H(3) 109.5 no
H(2) C(1) H(3) 109.5 no
O(2) C(2) H(4) 109.5 no
O(2) C(2) H(5) 109.5 no
O(2) C(2) H(6) 109.5 no
H(4) C(2) H(5) 109.5 no
H(4) C(2) H(6) 109.5 no
H(5) C(2) H(6) 109.5 no
O(3) C(3) H(7) 109.5 no
O(3) C(3) H(8) 109.5 no
O(3) C(3) H(9) 109.5 no
H(7) C(3) H(8) 109.5 no
H(7) C(3) H(9) 109.5 no
H(8) C(3) H(9) 109.5 no
O(4) C(4) H(10) 109.5 no
O(4) C(4) H(11) 109.5 no
O(4) C(4) H(12) 109.5 no
H(10) C(4) H(11) 109.5 no
H(10) C(4) H(12) 109.5 no
H(11) C(4) H(12) 109.5 no
O(6) C(5) H(13) 109.5 no
O(6) C(5) H(14) 109.5 no
O(6) C(5) H(15) 109.5 no
H(13) C(5) H(14) 109.5 no
H(13) C(5) H(15) 109.5 no
H(14) C(5) H(15) 109.5 no
O(5) C(6) H(16) 109.5 no
O(5) C(6) H(17) 109.5 no
O(5) C(6) H(18) 109.5 no
H(16) C(6) H(17) 109.5 no
H(16) C(6) H(18) 109.5 no
H(17) C(6) H(18) 109.5 no

loop_
_geom_bond_atom_site_label_1
_geom_bond_atom_site_label_2
_geom_bond_distance
_geom_bond_publ_flag
Pt(1) I(1) 2.6587(4) yes
Pt(1) I(2) 2.6571(4) yes
Pt(1) P(1) 2.2214(14) yes
Pt(1) P(2) 2.2248(16) yes
P(1) O(1) 1.581(4) yes
P(1) O(2) 1.576(4) yes
P(1) O(3) 1.578(4) yes
P(2) O(4) 1.571(4) yes
P(2) O(5) 1.573(4) yes
P(2) O(6) 1.572(4) yes
O(1) C(1) 1.465(7) yes
O(2) C(2) 1.426(7) yes
O(3) C(3) 1.449(7) yes
O(4) C(4) 1.459(8) yes
O(5) C(6) 1.416(7) yes
O(6) C(5) 1.451(7) yes
C(1) H(1) 0.980 no
C(1) H(2) 0.980 no
C(1) H(3) 0.980 no
C(2) H(4) 0.980 no
C(2) H(5) 0.980 no
C(2) H(6) 0.980 no
C(3) H(7) 0.980 no
C(3) H(8) 0.980 no
C(3) H(9) 0.980 no
C(4) H(10) 0.980 no
C(4) H(11) 0.980 no
C(4) H(12) 0.980 no
C(5) H(13) 0.980 no
C(5) H(14) 0.980 no
C(5) H(15) 0.980 no
C(6) H(16) 0.980 no
C(6) H(17) 0.980 no
C(6) H(18) 0.980 no

loop_
_geom_contact_atom_site_label_1
_geom_contact_atom_site_label_2
_geom_contact_distance
_geom_contact_site_symmetry_2
O(2) O(5) 3.522(6) 4_455
O(3) O(6) 3.244(5) 1_455
O(3) C(5) 3.255(7) 1_455
O(5) O(2) 3.522(6) 4_554
O(5) C(2) 3.500(8) 4_554
O(6) O(3) 3.244(5) 1_655
O(6) C(3) 3.550(7) 1_655
C(2) O(5) 3.500(8) 4_455
C(3) O(6) 3.550(7) 1_455
C(5) O(3) 3.255(7) 1_655
C(5) C(6) 3.345(8) 4_555
C(6) C(5) 3.345(8) 4_454
Pt(1) H(2) 3.250 4_555
Pt(1) H(17) 3.574 3_766
Pt(1) H(18) 3.412 3_766
I(1) H(1) 3.323 2_656
I(1) H(2) 3.326 4_555
I(1) H(10) 3.394 4_455
I(1) H(12) 3.321 4_455
I(1) H(17) 3.084 3_766
I(2) H(4) 3.266 2_756
I(2) H(8) 3.203 1_655
I(2) H(9) 3.572 3_766
I(2) H(15) 3.311 2_756
I(2) H(16) 3.580 3_766
P(1) H(14) 3.320 1_455
O(1) H(13) 3.562 4_454
O(2) H(14) 2.653 1_455
O(2) H(17) 3.218 4_455
O(3) H(14) 2.533 1_455
O(5) H(5) 2.706 4_554
O(5) H(7) 3.313 3_766
O(5) H(14) 3.435 4_454
O(6) H(3) 2.980 1_655
O(6) H(5) 3.571 4_554
O(6) H(8) 3.065 1_655
C(1) H(6) 3.451 4_454
C(1) H(13) 3.582 4_454
C(1) H(14) 3.571 1_455
C(2) H(3) 3.558 4_555
C(2) H(7) 3.415 2_646
C(2) H(9) 3.510 4_555
C(2) H(17) 3.405 4_455
C(3) H(4) 3.592 2_656
C(3) H(5) 3.488 2_656
C(3) H(5) 3.581 4_454
C(3) H(8) 3.185 3_666
C(3) H(18) 3.495 3_766
C(5) H(3) 3.399 1_655
C(5) H(16) 2.917 4_555
C(5) H(17) 2.957 4_555
C(6) H(5) 3.320 4_554
C(6) H(7) 3.013 3_766
C(6) H(13) 3.284 4_454
C(6) H(14) 3.092 4_454
C(6) H(15) 3.098 4_454
C(6) H(18) 3.248 3_766
H(1) I(1) 3.323 2_646
H(1) H(14) 3.441 1_455
H(2) Pt(1) 3.250 4_454
H(2) I(1) 3.326 4_454
H(2) H(6) 2.981 4_454
H(2) H(13) 2.803 4_454
H(3) O(6) 2.980 1_455
H(3) C(2) 3.558 4_454
H(3) C(5) 3.399 1_455
H(3) H(5) 3.137 4_454
H(3) H(6) 3.108 4_454
H(3) H(12) 3.581 1_455
H(3) H(14) 2.995 1_455
H(4) I(2) 3.266 2_746
H(4) C(3) 3.592 2_646
H(4) H(7) 3.100 2_646
H(4) H(8) 3.279 2_646
H(4) H(17) 3.518 4_455
H(5) O(5) 2.706 4_455
H(5) O(6) 3.571 4_455
H(5) C(3) 3.488 2_646
H(5) C(3) 3.581 4_555
H(5) C(6) 3.320 4_455
H(5) H(3) 3.137 4_555
H(5) H(7) 2.842 2_646
H(5) H(8) 3.234 2_646
H(5) H(8) 3.306 4_555
H(5) H(9) 2.978 4_555
H(5) H(17) 2.950 4_455
H(6) C(1) 3.451 4_555
H(6) H(2) 2.981 4_555
H(6) H(3) 3.108 4_555
H(6) H(9) 3.280 4_555
H(7) O(5) 3.313 3_766
H(7) C(2) 3.415 2_656
H(7) C(6) 3.013 3_766
H(7) H(4) 3.100 2_656
H(7) H(5) 2.842 2_656
H(7) H(8) 3.249 3_666
H(7) H(17) 2.716 3_766
H(7) H(18) 2.681 3_766
H(8) I(2) 3.203 1_455
H(8) O(6) 3.065 1_455
H(8) C(3) 3.185 3_666
H(8) H(4) 3.279 2_656
H(8) H(5) 3.234 2_656
H(8) H(5) 3.306 4_454
H(8) H(7) 3.249 3_666
H(8) H(8) 2.739 3_666
H(8) H(9) 3.050 3_666
H(8) H(14) 3.539 1_455
H(9) I(2) 3.572 3_766
H(9) C(2) 3.510 4_454
H(9) H(5) 2.978 4_454
H(9) H(6) 3.280 4_454
H(9) H(8) 3.050 3_666
H(9) H(18) 3.486 3_766
H(10) I(1) 3.394 4_554
H(10) H(13) 3.422 4_454
H(10) H(14) 3.337 4_454
H(11) H(11) 2.657 3_756
H(12) I(1) 3.321 4_554
H(12) H(3) 3.581 1_655
H(13) O(1) 3.562 4_555
H(13) C(1) 3.582 4_555
H(13) C(6) 3.284 4_555
H(13) H(2) 2.803 4_555
H(13) H(10) 3.422 4_555
H(13) H(16) 2.644 4_555
H(13) H(17) 3.186 4_555
H(14) P(1) 3.320 1_655
H(14) O(2) 2.653 1_655
H(14) O(3) 2.533 1_655
H(14) O(5) 3.435 4_555
H(14) C(1) 3.571 1_655
H(14) C(6) 3.092 4_555
H(14) H(1) 3.441 1_655
H(14) H(3) 2.995 1_655
H(14) H(8) 3.539 1_655
H(14) H(10) 3.337 4_555
H(14) H(16) 2.925 4_555
H(14) H(17) 2.601 4_555
H(15) I(2) 3.311 2_746
H(15) C(6) 3.098 4_555
H(15) H(16) 2.691 4_555
H(15) H(17) 2.626 4_555
H(16) I(2) 3.580 3_766
H(16) C(5) 2.917 4_454
H(16) H(13) 2.644 4_454
H(16) H(14) 2.925 4_454
H(16) H(15) 2.691 4_454
H(16) H(18) 3.440 3_766
H(17) Pt(1) 3.574 3_766
H(17) I(1) 3.084 3_766
H(17) O(2) 3.218 4_554
H(17) C(2) 3.405 4_554
H(17) C(5) 2.957 4_454
H(17) H(4) 3.518 4_554
H(17) H(5) 2.950 4_554
H(17) H(7) 2.716 3_766
H(17) H(13) 3.186 4_454
H(17) H(14) 2.601 4_454
H(17) H(15) 2.626 4_454
H(18) Pt(1) 3.412 3_766
H(18) C(3) 3.495 3_766
H(18) C(6) 3.248 3_766
H(18) H(7) 2.681 3_766
H(18) H(9) 3.486 3_766
H(18) H(16) 3.440 3_766
H(18) H(18) 2.328 3_766

loop_
_geom_torsion_atom_site_label_1
_geom_torsion_atom_site_label_2
_geom_torsion_atom_site_label_3
_geom_torsion_atom_site_label_4
_geom_torsion
I(1) Pt(1) P(1) O(1) 158.01(16)
I(1) Pt(1) P(1) O(2) -77.18(18)
I(1) Pt(1) P(1) O(3) 37.69(18)
I(2) Pt(1) P(2) O(4) 155.31(16)
I(2) Pt(1) P(2) O(5) -80.3(2)
I(2) Pt(1) P(2) O(6) 34.52(19)
P(1) Pt(1) P(2) O(4) -30.76(17)
P(1) Pt(1) P(2) O(5) 93.6(2)
P(1) Pt(1) P(2) O(6) -151.5(2)
P(2) Pt(1) P(1) O(1) -27.78(17)
P(2) Pt(1) P(1) O(2) 97.03(19)
P(2) Pt(1) P(1) O(3) -148.11(18)
Pt(1) P(1) O(1) C(1) 173.2(3)
Pt(1) P(1) O(2) C(2) -35.7(4)
Pt(1) P(1) O(3) C(3) 63.4(4)
O(1) P(1) O(2) C(2) 90.4(4)
O(2) P(1) O(1) C(1) 43.0(4)
O(1) P(1) O(3) C(3) -60.1(4)
O(3) P(1) O(1) C(1) -58.5(4)
O(2) P(1) O(3) C(3) -170.5(3)
O(3) P(1) O(2) C(2) -162.3(4)
Pt(1) P(2) O(4) C(4) 175.4(3)
Pt(1) P(2) O(5) C(6) -24.9(5)
Pt(1) P(2) O(6) C(5) 61.8(4)
O(4) P(2) O(5) C(6) 100.7(4)
O(5) P(2) O(4) C(4) 46.4(4)
O(4) P(2) O(6) C(5) -62.1(4)
O(6) P(2) O(4) C(4) -55.9(4)
O(5) P(2) O(6) C(5) -173.0(4)
O(6) P(2) O(5) C(6) -151.4(4)
